data_2008856
loop_
_publ_author_name
'Rickard, Clifton E. F.'
'Taylor, Michael J.'
'Kilner, Melvin'

_publ_section_title Tetrachlorobis(hexamethylphosphoramide-<i>O</i>)digallium(II)(<i>Ga</i>---<i>Ga</i>)
_journal_issue 8
_journal_name_full 'Acta Crystallographica Section C'
_journal_page_first 1215
_journal_page_last 1216
_journal_paper_doi 10.1107/S0108270199005843
_journal_volume 55
_journal_year 1999
_chemical_formula_iupac '[Ga2 Cl4 (C6 H18 N3 O1 P1)2]'
_chemical_formula_sum 'C12 H36 Cl4 Ga2 N6 O2 P2'
_chemical_formula_weight 639.65
_chemical_name_systematic
;
Bis(hexamethylphosphoramide)tetrachlorodigallium(II)
;
_space_group_IT_number 14
_symmetry_cell_setting monoclinic
_symmetry_space_group_name_Hall '-P 2yn'
_symmetry_space_group_name_H-M 'P 1 21/n 1'
_audit_creation_method SHELXL-97
_cell_angle_alpha 90.00(2)
_cell_angle_beta 92.29(3)
_cell_angle_gamma 90.00(2)
_cell_formula_units_Z 2
_cell_length_a 9.060(5)
_cell_length_b 11.4157(12)
_cell_length_c 14.058(4)
_cell_measurement_reflns_used 25
_cell_measurement_temperature 293(2)
_cell_measurement_theta_max 12
_cell_measurement_theta_min 10
_cell_volume 1452.8(9)
_computing_cell_refinement 'CAD-4 Software'
_computing_data_collection 'CAD-4 Software (Enraf-Nonius, 1994)'
_computing_data_reduction 'local software'
_computing_molecular_graphics 'SHELXTL (Siemens, 1994)'
_computing_publication_material SHELXL97
_computing_structure_refinement 'SHELXL97 (Sheldrick, 1997)'
_computing_structure_solution 'SHELXS86 (Sheldrick, 1990)'
_diffrn_ambient_temperature 293(2)
_diffrn_measured_fraction_theta_full 0.997
_diffrn_measured_fraction_theta_max 0.997
_diffrn_measurement_device_type 'Nonius CAD-4'
_diffrn_measurement_method \w/2\q
_diffrn_radiation_monochromator graphite
_diffrn_radiation_source 'fine-focus sealed tube'
_diffrn_radiation_type MoK\a
_diffrn_radiation_wavelength 0.71069
_diffrn_reflns_av_R_equivalents 0.034
_diffrn_reflns_av_sigmaI/netI 0.1020
_diffrn_reflns_limit_h_max 10
_diffrn_reflns_limit_h_min 0
_diffrn_reflns_limit_k_max 13
_diffrn_reflns_limit_k_min 0
_diffrn_reflns_limit_l_max 16
_diffrn_reflns_limit_l_min -16
_diffrn_reflns_number 3357
_diffrn_reflns_theta_full 24.97
_diffrn_reflns_theta_max 24.97
_diffrn_reflns_theta_min 2.30
_diffrn_standards_decay_% 0
_diffrn_standards_interval_count 200
_diffrn_standards_interval_time 60
_diffrn_standards_number 3
_exptl_absorpt_coefficient_mu 2.351
_exptl_absorpt_correction_T_max 0.651
_exptl_absorpt_correction_T_min 0.520
_exptl_absorpt_correction_type '\y scan'
_exptl_absorpt_process_details '(North  et al., 1968)'
_exptl_crystal_colour Colourless
_exptl_crystal_density_diffrn 1.462
_exptl_crystal_density_method 'not measured'
_exptl_crystal_description 'Rectangular prism'
_exptl_crystal_F_000 652
_exptl_crystal_size_max 0.32
_exptl_crystal_size_mid 0.22
_exptl_crystal_size_min 0.20
_refine_diff_density_max 0.324
_refine_diff_density_min -0.300
_refine_ls_extinction_method none
_refine_ls_goodness_of_fit_ref 0.961
_refine_ls_hydrogen_treatment mixed
_refine_ls_matrix_type full
_refine_ls_number_parameters 130
_refine_ls_number_reflns 2550
_refine_ls_number_restraints 0
_refine_ls_restrained_S_all 0.961
_refine_ls_R_factor_all 0.142
_refine_ls_R_factor_gt 0.050
_refine_ls_shift/su_max 0.003
_refine_ls_shift/su_mean 0.000
_refine_ls_structure_factor_coef Fsqd
_refine_ls_weighting_details 'w = 1/[\s^2^(Fo^2^)+(0.0465P)^2^+0.0517P] where P = (Fo^2^+2Fc^2^)/3'
_refine_ls_weighting_scheme calc
_refine_ls_wR_factor_ref 0.117
_reflns_number_gt 1312
_reflns_number_total 2550
_reflns_threshold_expression I>2\s(I)
_cod_data_source_file ta1238.cif
_cod_data_source_block mk23
_cod_depositor_comments
;
The following automatic conversions were performed:
'_symmetry_cell_setting' value 'Monoclinic' changed to 'monoclinic'
according to '/home/saulius/struct/CIF-dictionaries/cif_core.dic'
dictionary named 'cif_core.dic' version 2.4.1 from 2010-06-29.

Automatic conversion script
Id: cif_fix_enum 1527 2010-12-29 10:47:43Z saulius 

The following automatic conversions were performed:

'_symmetry_cell_setting' value 'Monoclinic' changed to 'monoclinic'
according to /home/saulius/struct/CIF-dictionaries/cif_core.dic
dictionary named 'cif_core.dic' version 2.4.1 from 2010-06-29.

Automatic conversion script
Id: cif_fix_values 1715 2011-07-08 13:25:40Z adriana 

The following automatic conversions were performed:

'_refine_ls_weighting_scheme' value 'calc w =
1/[\s^2^(Fo^2^)+(0.0465P)^2^+0.0517P] where P = (Fo^2^+2Fc^2^)/3' was
changed to 'calc'. New tag '_refine_ls_weighting_details' was
created. The value of the new tag was set to 'w =
1/[\s^2^(Fo^2^)+(0.0465P)^2^+0.0517P] where P = (Fo^2^+2Fc^2^)/3'.

Automatic conversion script
Id: cif_fix_values 3143 2015-03-26 13:38:13Z robertas 
;
_cod_original_sg_symbol_H-M 'P 21/n'
_cod_database_code 2008856
_cod_database_fobs_code 2008856

loop_
_symmetry_equiv_pos_as_xyz
'x, y, z'
'x+1/2, -y+1/2, z+1/2'
'-x, -y, -z'
'-x-1/2, y-1/2, -z-1/2'

loop_
_atom_site_label
_atom_site_fract_x
_atom_site_fract_y
_atom_site_fract_z
_atom_site_U_iso_or_equiv
_atom_site_adp_type
_atom_site_calc_flag
_atom_site_refinement_flags
_atom_site_occupancy
_atom_site_disorder_assembly
_atom_site_disorder_group
_atom_site_type_symbol
Ga 0.04089(8) 0.08176(6) 0.45484(5) 0.0634(3) Uani d . 1 . . Ga
P1 0.28074(19) 0.26527(15) 0.54612(11) 0.0653(5) Uani d . 1 . . P
Cl1 0.1656(2) 0.04146(19) 0.32782(12) 0.1087(7) Uani d . 1 . . Cl
Cl2 -0.1226(2) 0.21391(19) 0.41009(18) 0.1257(8) Uani d . 1 . . Cl
O1 0.1759(5) 0.1670(4) 0.5329(3) 0.0846(14) Uani d . 1 . . O
N1 0.4376(6) 0.2102(6) 0.5831(4) 0.0973(19) Uani d . 1 . . N
N2 0.2103(6) 0.3559(5) 0.6195(4) 0.0819(16) Uani d . 1 . . N
N3 0.3171(7) 0.3416(6) 0.4527(4) 0.0938(19) Uani d . 1 . . N
C1 0.5670(9) 0.2795(10) 0.6039(8) 0.196(6) Uani d . 1 . . C
H1A 0.5679 0.3043 0.6692 0.235 Uiso calc R 1 . . H
H1B 0.5660 0.3471 0.5632 0.235 Uiso calc R 1 . . H
H1C 0.6536 0.2336 0.5933 0.235 Uiso calc R 1 . . H
C2 0.4446(17) 0.1180(15) 0.6480(11) 0.099(5) Uiso d P 0.50 . . C
H2A 0.3490 0.0822 0.6510 0.119 Uiso calc PR 0.50 . . H
H2B 0.4748 0.1473 0.7097 0.119 Uiso calc PR 0.50 . . H
H2C 0.5148 0.0610 0.6279 0.119 Uiso calc PR 0.50 . . H
C2' 0.456(2) 0.0809(19) 0.5877(17) 0.177(10) Uiso d P 0.50 . . C
H2'1 0.5257 0.0612 0.6382 0.212 Uiso calc PR 0.50 . . H
H2'2 0.4910 0.0529 0.5283 0.212 Uiso calc PR 0.50 . . H
H2'3 0.3624 0.0451 0.5994 0.212 Uiso calc PR 0.50 . . H
C3 0.2828(11) 0.4654(7) 0.6473(6) 0.140(3) Uani d . 1 . . C
H3A 0.3489 0.4885 0.5989 0.167 Uiso calc R 1 . . H
H3B 0.3377 0.4545 0.7065 0.167 Uiso calc R 1 . . H
H3C 0.2097 0.5252 0.6547 0.167 Uiso calc R 1 . . H
C4 0.0923(10) 0.3248(8) 0.6800(6) 0.151(4) Uani d . 1 . . C
H4A 0.1244 0.3348 0.7454 0.181 Uiso calc R 1 . . H
H4B 0.0652 0.2445 0.6690 0.181 Uiso calc R 1 . . H
H4C 0.0086 0.3743 0.6659 0.181 Uiso calc R 1 . . H
C5 0.4123(11) 0.2955(8) 0.3806(6) 0.156(4) Uani d . 1 . . C
H5A 0.3528 0.2607 0.3301 0.188 Uiso calc R 1 . . H
H5B 0.4769 0.2373 0.4087 0.188 Uiso calc R 1 . . H
H5C 0.4700 0.3580 0.3556 0.188 Uiso calc R 1 . . H
C6 0.2086(11) 0.4217(8) 0.4131(6) 0.142(4) Uani d . 1 . . C
H6A 0.1508 0.4524 0.4631 0.171 Uiso calc R 1 . . H
H6B 0.1452 0.3812 0.3677 0.171 Uiso calc R 1 . . H
H6C 0.2575 0.4848 0.3820 0.171 Uiso calc R 1 . . H

loop_
_atom_site_aniso_label
_atom_site_aniso_U_11
_atom_site_aniso_U_22
_atom_site_aniso_U_33
_atom_site_aniso_U_12
_atom_site_aniso_U_13
_atom_site_aniso_U_23
Ga 0.0659(5) 0.0538(4) 0.0696(4) -0.0096(4) -0.0093(3) -0.0007(4)
P1 0.0731(12) 0.0685(12) 0.0540(10) -0.0241(10) -0.0016(9) -0.0026(9)
Cl1 0.1347(18) 0.1230(18) 0.0687(11) 0.0098(14) 0.0084(11) -0.0124(11)
Cl2 0.0957(15) 0.0995(16) 0.181(2) 0.0255(13) -0.0111(14) 0.0352(15)
O1 0.099(3) 0.080(3) 0.073(3) -0.045(3) -0.014(2) -0.003(2)
N1 0.079(4) 0.108(5) 0.103(4) -0.015(4) -0.005(4) -0.020(4)
N2 0.097(4) 0.072(4) 0.078(4) -0.016(4) 0.009(3) -0.008(3)
N3 0.111(5) 0.103(5) 0.068(4) -0.033(4) 0.011(4) 0.010(4)
C1 0.085(6) 0.239(13) 0.259(13) -0.005(8) -0.052(8) -0.102(11)
C3 0.165(9) 0.089(6) 0.164(8) -0.010(6) -0.010(7) -0.045(6)
C4 0.185(10) 0.140(8) 0.134(7) -0.013(8) 0.079(7) -0.028(6)
C5 0.194(10) 0.170(9) 0.111(7) -0.089(8) 0.080(7) -0.012(7)
C6 0.167(9) 0.145(9) 0.113(7) -0.053(8) -0.015(6) 0.049(7)

loop_
_atom_type_symbol
_atom_type_description
_atom_type_scat_dispersion_real
_atom_type_scat_dispersion_imag
_atom_type_scat_source
C C 0.0033 0.0016 'International Tables Vol C Tables 4.2.6.8 and 6.1.1.4'
H H 0.0000 0.0000 'International Tables Vol C Tables 4.2.6.8 and 6.1.1.4'
Cl Cl 0.1484 0.1585 'International Tables Vol C Tables 4.2.6.8 and 6.1.1.4'
Ga Ga 0.2307 1.6083 'International Tables Vol C Tables 4.2.6.8 and 6.1.1.4'
N N 0.0061 0.0033 'International Tables Vol C Tables 4.2.6.8 and 6.1.1.4'
O O 0.0106 0.0060 'International Tables Vol C Tables 4.2.6.8 and 6.1.1.4'
P P 0.1023 0.0942 'International Tables Vol C Tables 4.2.6.8 and 6.1.1.4'

loop_
_geom_angle_atom_site_label_1
_geom_angle_atom_site_label_2
_geom_angle_atom_site_label_3
_geom_angle_site_symmetry_3
_geom_angle
_geom_angle_publ_flag
O1 Ga Cl2 . 103.18(16) ?
O1 Ga Cl1 . 103.79(15) ?
Cl2 Ga Cl1 . 105.93(9) ?
O1 Ga Ga 3_556 107.58(13) ?
Cl2 Ga Ga 3_556 118.04(8) ?
Cl1 Ga Ga 3_556 116.60(7) ?
O1 P1 N2 . 107.4(3) ?
O1 P1 N1 . 107.3(3) ?
N2 P1 N1 . 114.1(3) ?
O1 P1 N3 . 117.2(3) ?
N2 P1 N3 . 105.8(3) ?
N1 P1 N3 . 105.3(4) ?
P1 O1 Ga . 150.0(3) y
C2 N1 C1 . 105.5(9) ?
C2 N1 C2' . 38.7(10) ?
C1 N1 C2' . 116.8(11) ?
C2 N1 P1 . 121.3(8) ?
C1 N1 P1 . 123.4(6) ?
C2' N1 P1 . 119.6(10) ?
C4 N2 C3 . 113.1(6) ?
C4 N2 P1 . 122.9(5) ?
C3 N2 P1 . 122.4(5) ?
C6 N3 C5 . 112.1(6) ?
C6 N3 P1 . 119.8(6) ?
C5 N3 P1 . 121.0(6) ?

loop_
_geom_bond_atom_site_label_1
_geom_bond_atom_site_label_2
_geom_bond_site_symmetry_2
_geom_bond_distance
_geom_bond_publ_flag
Ga O1 . 1.881(4) y
Ga Cl2 . 2.189(2) y
Ga Cl1 . 2.200(2) y
Ga Ga 3_556 2.3919(14) y
P1 O1 . 1.477(4) y
P1 N2 . 1.611(6) y
P1 N1 . 1.620(6) y
P1 N3 . 1.621(6) y
N1 C2 . 1.393(15) ?
N1 C1 . 1.435(9) ?
N1 C2' . 1.49(2) ?
N2 C4 . 1.436(9) ?
N2 C3 . 1.458(8) ?
N3 C6 . 1.438(9) ?
N3 C5 . 1.455(9) ?

loop_
_geom_torsion_atom_site_label_1
_geom_torsion_atom_site_label_2
_geom_torsion_atom_site_label_3
_geom_torsion_atom_site_label_4
_geom_torsion_site_symmetry_1
_geom_torsion
_geom_torsion_publ_flag
Ga Ga O1 P1 3_556 176.9(6) y
Ga O1 P1 N1 . -124.6(6) ?
